data_4071821
loop_
_publ_author_name
'Peng, Hong Mei'
'Webster, Richard D.'
'Li, Xingwei'

_publ_section_title
;
 Quinoline-Tethered N-Heterocyclic Carbene Complexes of Rhodium and
 Iridium: Synthesis, Catalysis, and Electrochemical Properties
;
_journal_issue 17
_journal_name_full Organometallics
_journal_page_first 4484
_journal_paper_doi 10.1021/om800404q
_journal_volume 27
_journal_year 2008
_chemical_formula_sum 'C34 H43 F6 N3 O P Rh'
_chemical_formula_weight 757.59
_chemical_name_systematic
;

 ?

;
_space_group_IT_number 14
_symmetry_cell_setting monoclinic
_symmetry_space_group_name_Hall '-P 2yn'
_symmetry_space_group_name_H-M 'P 1 21/n 1'
_atom_sites_solution_hydrogens geom
_atom_sites_solution_primary direct
_atom_sites_solution_secondary difmap
_audit_creation_method SHELXL-97
_cell_angle_alpha 90.00
_cell_angle_beta 105.0520(10)
_cell_angle_gamma 90.00
_cell_formula_units_Z 4
_cell_length_a 11.2937(3)
_cell_length_b 27.1335(8)
_cell_length_c 11.4634(3)
_cell_measurement_reflns_used 9046
_cell_measurement_temperature 173(2)
_cell_measurement_theta_max 30.25
_cell_measurement_theta_min 2.40
_cell_volume 3392.29(16)
_computing_cell_refinement 'Bruker SMART'
_computing_data_collection 'Bruker SMART'
_computing_data_reduction 'Bruker SAINT'
_computing_molecular_graphics 'Bruker SHELXTL'
_computing_publication_material 'Bruker SHELXTL'
_computing_structure_refinement 'SHELXL-97 (Sheldrick, 1997)'
_computing_structure_solution 'SHELXS-97 (Sheldrick, 1990)'
_diffrn_ambient_temperature 173(2)
_diffrn_measured_fraction_theta_full 0.983
_diffrn_measured_fraction_theta_max 0.983
_diffrn_measurement_device_type 'CCD area detector'
_diffrn_measurement_method 'phi and omega scans'
_diffrn_radiation_monochromator graphite
_diffrn_radiation_source 'fine-focus sealed tube'
_diffrn_radiation_type MoK\a
_diffrn_radiation_wavelength 0.71073
_diffrn_reflns_av_R_equivalents 0.0412
_diffrn_reflns_av_sigmaI/netI 0.0239
_diffrn_reflns_limit_h_max 16
_diffrn_reflns_limit_h_min -16
_diffrn_reflns_limit_k_max 38
_diffrn_reflns_limit_k_min -38
_diffrn_reflns_limit_l_max 15
_diffrn_reflns_limit_l_min -16
_diffrn_reflns_number 96133
_diffrn_reflns_theta_full 30.60
_diffrn_reflns_theta_max 30.60
_diffrn_reflns_theta_min 1.99
_exptl_absorpt_coefficient_mu 0.615
_exptl_absorpt_correction_T_max 0.8868
_exptl_absorpt_correction_T_min 0.8369
_exptl_absorpt_correction_type multi-scan
_exptl_crystal_colour yellow
_exptl_crystal_density_diffrn 1.483
_exptl_crystal_density_meas 0
_exptl_crystal_density_method 'not measured'
_exptl_crystal_description fragment
_exptl_crystal_F_000 1560
_exptl_crystal_size_max 0.30
_exptl_crystal_size_mid 0.20
_exptl_crystal_size_min 0.20
_refine_diff_density_max 0.842
_refine_diff_density_min -0.603
_refine_diff_density_rms 0.077
_refine_ls_extinction_method none
_refine_ls_goodness_of_fit_ref 1.068
_refine_ls_hydrogen_treatment constr
_refine_ls_matrix_type full
_refine_ls_number_parameters 420
_refine_ls_number_reflns 10259
_refine_ls_number_restraints 0
_refine_ls_restrained_S_all 1.068
_refine_ls_R_factor_all 0.0487
_refine_ls_R_factor_gt 0.0361
_refine_ls_shift/su_max 0.001
_refine_ls_shift/su_mean 0.000
_refine_ls_structure_factor_coef Fsqd
_refine_ls_weighting_details 'calc w=1/[\s^2^(Fo^2^)+(0.0453P)^2^+2.8145P] where P=(Fo^2^+2Fc^2^)/3'
_refine_ls_weighting_scheme calc
_refine_ls_wR_factor_gt 0.0900
_refine_ls_wR_factor_ref 0.1024
_reflns_number_gt 8424
_reflns_number_total 10259
_reflns_threshold_expression >2sigma(I)
_cod_data_source_file om800404q_si_003.cif
_cod_data_source_block lxw13m
_cod_depositor_comments
;
The following automatic conversions were performed:

'_symmetry_cell_setting' value 'Monoclinic' changed to 'monoclinic'
according to /home/saulius/struct/CIF-dictionaries/cif_core.dic
dictionary named 'cif_core.dic' version 2.4.1 from 2010-06-29.

Automatic conversion script
Id: cif_fix_values 1715 2011-07-08 13:25:40Z adriana 
;
_cod_original_sg_symbol_H-M P2(1)/n
_cod_database_code 4071821

loop_
_symmetry_equiv_pos_as_xyz
'x, y, z'
'-x+1/2, y+1/2, -z+1/2'
'-x, -y, -z'
'x-1/2, -y-1/2, z-1/2'

loop_
_atom_site_label
_atom_site_type_symbol
_atom_site_fract_x
_atom_site_fract_y
_atom_site_fract_z
_atom_site_U_iso_or_equiv
_atom_site_adp_type
_atom_site_occupancy
_atom_site_symmetry_multiplicity
_atom_site_calc_flag
_atom_site_refinement_flags
Rh1 Rh 0.083072(14) 0.135474(6) 0.250346(14) 0.02764(5) Uani 1 1 d .
N1 N 0.01486(17) 0.06456(7) 0.29099(16) 0.0350(4) Uani 1 1 d .
N2 N 0.26031(15) 0.06592(6) 0.20480(15) 0.0277(3) Uani 1 1 d .
N3 N 0.17110(14) 0.09284(6) 0.02814(14) 0.0263(3) Uani 1 1 d .
C1 C -0.1072(2) 0.06309(11) 0.2607(2) 0.0464(6) Uani 1 1 d .
H1 H -0.1504 0.0921 0.2280 0.056 Uiso 1 1 calc R
C2 C -0.1766(3) 0.02102(13) 0.2744(3) 0.0581(8) Uani 1 1 d .
H2 H -0.2636 0.0216 0.2484 0.070 Uiso 1 1 calc R
C3 C -0.1166(3) -0.01988(11) 0.3250(3) 0.0600(9) Uani 1 1 d .
H3 H -0.1616 -0.0482 0.3367 0.072 Uiso 1 1 calc R
C4 C 0.0116(3) -0.02067(9) 0.3604(2) 0.0485(7) Uani 1 1 d .
C5 C 0.0785(4) -0.06261(9) 0.4158(3) 0.0642(10) Uani 1 1 d .
H5 H 0.0349 -0.0910 0.4301 0.077 Uiso 1 1 calc R
C6 C 0.2014(4) -0.06324(10) 0.4485(3) 0.0621(9) Uani 1 1 d .
H6 H 0.2440 -0.0911 0.4890 0.075 Uiso 1 1 calc R
C7 C 0.2663(3) -0.02277(9) 0.4227(2) 0.0480(6) Uani 1 1 d .
H7 H 0.3533 -0.0242 0.4432 0.058 Uiso 1 1 calc R
C8 C 0.2083(2) 0.01934(8) 0.36809(18) 0.0361(4) Uani 1 1 d .
C9 C 0.0780(2) 0.02231(8) 0.33907(18) 0.0364(5) Uani 1 1 d .
C10 C 0.2872(2) 0.05891(8) 0.33618(18) 0.0338(4) Uani 1 1 d .
H10A H 0.2731 0.0903 0.3747 0.041 Uiso 1 1 calc R
H10B H 0.3746 0.0499 0.3680 0.041 Uiso 1 1 calc R
C11 C 0.31286(19) 0.04086(8) 0.1251(2) 0.0327(4) Uani 1 1 d .
H11 H 0.3752 0.0165 0.1449 0.039 Uiso 1 1 calc R
C12 C 0.25758(19) 0.05812(8) 0.01438(19) 0.0320(4) Uani 1 1 d .
H12 H 0.2743 0.0485 -0.0594 0.038 Uiso 1 1 calc R
C13 C 0.17219(16) 0.09776(7) 0.14600(17) 0.0252(3) Uani 1 1 d .
C14 C 0.09331(18) 0.12066(7) -0.06962(17) 0.0281(4) Uani 1 1 d .
C15 C 0.1456(2) 0.15926(8) -0.1199(2) 0.0353(4) Uani 1 1 d .
C16 C 0.2789(2) 0.17290(10) -0.0736(3) 0.0477(6) Uani 1 1 d .
H16A H 0.3291 0.1499 -0.1061 0.072 Uiso 1 1 calc R
H16B H 0.3028 0.1712 0.0148 0.072 Uiso 1 1 calc R
H16C H 0.2917 0.2065 -0.0994 0.072 Uiso 1 1 calc R
C17 C 0.0675(3) 0.18589(9) -0.2135(2) 0.0464(6) Uani 1 1 d .
H17 H 0.1008 0.2118 -0.2509 0.056 Uiso 1 1 calc R
C18 C -0.0566(3) 0.17576(10) -0.2534(2) 0.0480(6) Uani 1 1 d .
C19 C -0.1376(4) 0.20540(14) -0.3566(3) 0.0737(11) Uani 1 1 d .
H19A H -0.1332 0.1912 -0.4339 0.111 Uiso 1 1 calc R
H19B H -0.1090 0.2396 -0.3516 0.111 Uiso 1 1 calc R
H19C H -0.2225 0.2045 -0.3506 0.111 Uiso 1 1 calc R
C20 C -0.1048(2) 0.13773(10) -0.2001(2) 0.0446(6) Uani 1 1 d .
H20 H -0.1903 0.1313 -0.2258 0.053 Uiso 1 1 calc R
C21 C -0.0310(2) 0.10844(8) -0.10937(18) 0.0340(4) Uani 1 1 d .
C22 C -0.0847(2) 0.06474(11) -0.0608(2) 0.0478(6) Uani 1 1 d .
H22A H -0.0442 0.0346 -0.0772 0.072 Uiso 1 1 calc R
H22B H -0.1727 0.0627 -0.1000 0.072 Uiso 1 1 calc R
H22C H -0.0724 0.0685 0.0266 0.072 Uiso 1 1 calc R
C23 C 0.0822(2) 0.20302(8) 0.1565(2) 0.0404(5) Uani 1 1 d .
H23 H 0.0929 0.1992 0.0731 0.049 Uiso 1 1 calc R
C24 C 0.1915(2) 0.19977(8) 0.2481(2) 0.0368(4) Uani 1 1 d .
H24 H 0.2657 0.1937 0.2179 0.044 Uiso 1 1 calc R
C25 C 0.2170(3) 0.22931(9) 0.3644(2) 0.0443(5) Uani 1 1 d .
H25A H 0.1681 0.2600 0.3502 0.053 Uiso 1 1 calc R
H25B H 0.3048 0.2386 0.3886 0.053 Uiso 1 1 calc R
C26 C 0.1859(3) 0.20036(10) 0.4670(2) 0.0489(6) Uani 1 1 d .
H26A H 0.2578 0.1803 0.5083 0.059 Uiso 1 1 calc R
H26B H 0.1690 0.2238 0.5268 0.059 Uiso 1 1 calc R
C27 C 0.0766(3) 0.16696(10) 0.4238(2) 0.0492(6) Uani 1 1 d .
H27 H 0.0675 0.1418 0.4848 0.059 Uiso 1 1 calc R
C28 C -0.0324(3) 0.17911(11) 0.3419(3) 0.0542(7) Uani 1 1 d .
H28 H -0.1053 0.1609 0.3540 0.065 Uiso 1 1 calc R
C29 C -0.0620(3) 0.22914(13) 0.2841(3) 0.0667(9) Uani 1 1 d .
H29A H -0.0175 0.2547 0.3403 0.080 Uiso 1 1 calc R
H29B H -0.1509 0.2354 0.2704 0.080 Uiso 1 1 calc R
C30 C -0.0277(3) 0.23386(11) 0.1628(3) 0.0601(8) Uani 1 1 d .
H30A H -0.0989 0.2238 0.0966 0.072 Uiso 1 1 calc R
H30B H -0.0100 0.2689 0.1497 0.072 Uiso 1 1 calc R
C31 C 0.5609(6) 0.1776(3) 0.3818(6) 0.129(2) Uani 1 1 d .
H31A H 0.6481 0.1829 0.4204 0.194 Uiso 1 1 calc R
H31B H 0.5199 0.1658 0.4420 0.194 Uiso 1 1 calc R
H31C H 0.5236 0.2087 0.3473 0.194 Uiso 1 1 calc R
C32 C 0.5477(5) 0.1411(2) 0.2863(8) 0.130(3) Uani 1 1 d .
H32A H 0.5718 0.1082 0.3217 0.156 Uiso 1 1 calc R
H32B H 0.4613 0.1396 0.2381 0.156 Uiso 1 1 calc R
C33 C 0.6021(5) 0.1299(3) 0.1054(7) 0.143(3) Uani 1 1 d .
H33A H 0.5142 0.1320 0.0620 0.171 Uiso 1 1 calc R
H33B H 0.6237 0.0947 0.1208 0.171 Uiso 1 1 calc R
C34 C 0.6770(6) 0.15168(19) 0.0319(4) 0.1117(18) Uani 1 1 d .
H34A H 0.6437 0.1840 0.0024 0.168 Uiso 1 1 calc R
H34B H 0.6758 0.1301 -0.0370 0.168 Uiso 1 1 calc R
H34C H 0.7616 0.1555 0.0810 0.168 Uiso 1 1 calc R
F1 F 0.4134(2) 0.07109(8) 0.81184(18) 0.0736(5) Uani 1 1 d .
F2 F 0.44925(18) 0.02788(7) 0.65916(19) 0.0691(5) Uani 1 1 d .
F3 F 0.5062(2) 0.09711(9) 0.58060(19) 0.0782(6) Uani 1 1 d .
F4 F 0.4747(2) 0.14059(6) 0.7387(2) 0.0724(6) Uani 1 1 d .
F5 F 0.32361(16) 0.09405(8) 0.6211(2) 0.0754(6) Uani 1 1 d .
F6 F 0.59959(14) 0.07397(7) 0.77102(17) 0.0611(5) Uani 1 1 d .
O1 O 0.6233(4) 0.15491(17) 0.2129(4) 0.1270(14) Uani 1 1 d .
P1 P 0.46202(5) 0.08460(2) 0.69860(6) 0.03654(12) Uani 1 1 d .

loop_
_atom_site_aniso_label
_atom_site_aniso_U_11
_atom_site_aniso_U_22
_atom_site_aniso_U_33
_atom_site_aniso_U_23
_atom_site_aniso_U_13
_atom_site_aniso_U_12
Rh1 0.03011(8) 0.03008(8) 0.02474(8) -0.00250(5) 0.01071(5) -0.00400(6)
N1 0.0394(9) 0.0406(10) 0.0270(8) -0.0052(7) 0.0123(7) -0.0151(7)
N2 0.0283(7) 0.0291(8) 0.0259(8) 0.0024(6) 0.0074(6) -0.0023(6)
N3 0.0282(7) 0.0271(7) 0.0247(8) 0.0020(6) 0.0087(6) 0.0008(6)
C1 0.0400(12) 0.0637(16) 0.0375(12) -0.0103(11) 0.0137(9) -0.0203(11)
C2 0.0527(15) 0.081(2) 0.0465(15) -0.0247(14) 0.0241(12) -0.0381(15)
C3 0.085(2) 0.0567(17) 0.0512(16) -0.0239(13) 0.0406(15) -0.0435(16)
C4 0.0829(19) 0.0391(12) 0.0347(12) -0.0153(9) 0.0353(12) -0.0276(12)
C5 0.134(3) 0.0280(11) 0.0486(16) -0.0083(10) 0.0561(19) -0.0216(15)
C6 0.118(3) 0.0341(13) 0.0448(16) 0.0039(10) 0.0398(17) 0.0021(15)
C7 0.0827(19) 0.0343(11) 0.0291(11) 0.0018(8) 0.0184(11) 0.0046(11)
C8 0.0569(13) 0.0309(10) 0.0210(9) -0.0015(7) 0.0111(8) -0.0057(9)
C9 0.0594(13) 0.0313(10) 0.0230(9) -0.0068(7) 0.0188(9) -0.0158(9)
C10 0.0383(10) 0.0344(10) 0.0248(9) 0.0026(7) 0.0012(7) -0.0020(8)
C11 0.0311(9) 0.0317(10) 0.0366(11) 0.0022(8) 0.0111(8) 0.0038(7)
C12 0.0355(10) 0.0315(9) 0.0321(10) -0.0014(7) 0.0145(8) 0.0036(8)
C13 0.0261(8) 0.0253(8) 0.0246(8) 0.0010(6) 0.0072(6) -0.0046(6)
C14 0.0340(9) 0.0295(9) 0.0216(8) -0.0004(7) 0.0087(7) 0.0035(7)
C15 0.0486(12) 0.0319(10) 0.0302(10) 0.0032(8) 0.0188(9) 0.0054(9)
C16 0.0484(14) 0.0465(13) 0.0547(16) 0.0092(11) 0.0250(11) -0.0053(11)
C17 0.0753(18) 0.0376(12) 0.0323(11) 0.0089(9) 0.0246(11) 0.0167(11)
C18 0.0655(16) 0.0506(14) 0.0260(11) -0.0016(9) 0.0086(10) 0.0293(12)
C19 0.098(3) 0.081(2) 0.0366(15) 0.0086(14) 0.0080(15) 0.053(2)
C20 0.0429(12) 0.0572(15) 0.0286(11) -0.0093(10) 0.0003(9) 0.0142(11)
C21 0.0365(10) 0.0400(11) 0.0242(9) -0.0075(8) 0.0056(7) 0.0029(8)
C22 0.0393(12) 0.0557(15) 0.0454(14) -0.0064(11) 0.0053(10) -0.0139(11)
C23 0.0642(15) 0.0273(10) 0.0305(11) 0.0003(8) 0.0136(10) 0.0075(9)
C24 0.0479(12) 0.0285(9) 0.0378(11) -0.0007(8) 0.0181(9) -0.0069(8)
C25 0.0537(14) 0.0388(12) 0.0407(13) -0.0070(9) 0.0127(10) -0.0137(10)
C26 0.0680(17) 0.0462(13) 0.0297(11) -0.0053(9) 0.0075(11) -0.0131(12)
C27 0.0698(17) 0.0530(14) 0.0329(12) -0.0121(10) 0.0278(11) -0.0196(13)
C28 0.0512(15) 0.0657(17) 0.0566(17) -0.0295(13) 0.0339(13) -0.0117(13)
C29 0.0539(16) 0.071(2) 0.075(2) -0.0355(17) 0.0157(14) 0.0172(14)
C30 0.0721(19) 0.0426(14) 0.0574(17) -0.0105(12) 0.0018(14) 0.0254(13)
C31 0.117(4) 0.140(5) 0.122(5) 0.063(4) 0.016(4) -0.010(4)
C32 0.072(3) 0.119(5) 0.190(7) 0.039(5) 0.016(4) -0.026(3)
C33 0.071(3) 0.152(6) 0.164(7) -0.007(5) -0.043(4) -0.019(3)
C34 0.157(5) 0.084(3) 0.077(3) 0.006(2) -0.001(3) -0.015(3)
F1 0.0945(15) 0.0797(13) 0.0620(12) 0.0139(10) 0.0482(11) 0.0045(11)
F2 0.0718(12) 0.0479(9) 0.0814(13) -0.0170(9) 0.0088(10) -0.0085(8)
F3 0.0796(13) 0.1051(16) 0.0594(12) 0.0239(11) 0.0352(10) 0.0020(12)
F4 0.0784(13) 0.0371(9) 0.1026(17) -0.0051(9) 0.0251(12) -0.0009(8)
F5 0.0416(9) 0.0906(14) 0.0862(14) 0.0231(11) 0.0028(9) 0.0054(9)
F6 0.0401(8) 0.0623(10) 0.0706(12) -0.0021(8) -0.0043(7) 0.0024(7)
O1 0.109(3) 0.164(4) 0.094(3) 0.004(3) 0.002(2) -0.061(3)
P1 0.0329(3) 0.0384(3) 0.0392(3) 0.0047(2) 0.0109(2) -0.0011(2)

loop_
_atom_type_symbol
_atom_type_description
_atom_type_scat_dispersion_real
_atom_type_scat_dispersion_imag
_atom_type_scat_source
C C 0.0033 0.0016 'International Tables Vol C Tables 4.2.6.8 and 6.1.1.4'
H H 0.0000 0.0000 'International Tables Vol C Tables 4.2.6.8 and 6.1.1.4'
N N 0.0061 0.0033 'International Tables Vol C Tables 4.2.6.8 and 6.1.1.4'
F F 0.0171 0.0103 'International Tables Vol C Tables 4.2.6.8 and 6.1.1.4'
P P 0.1023 0.0942 'International Tables Vol C Tables 4.2.6.8 and 6.1.1.4'
Rh Rh -1.1178 0.9187 'International Tables Vol C Tables 4.2.6.8 and 6.1.1.4'
O O 0.0106 0.0060 'International Tables Vol C Tables 4.2.6.8 and 6.1.1.4'

loop_
_geom_angle_atom_site_label_1
_geom_angle_atom_site_label_2
_geom_angle_atom_site_label_3
_geom_angle
C13 Rh1 C23 94.27(8)
C13 Rh1 C24 91.79(8)
C23 Rh1 C24 38.41(9)
C13 Rh1 N1 86.41(7)
C23 Rh1 N1 156.86(9)
C24 Rh1 N1 164.71(8)
C13 Rh1 C27 150.88(10)
C23 Rh1 C27 97.29(10)
C24 Rh1 C27 81.16(9)
N1 Rh1 C27 93.07(8)
C13 Rh1 C28 172.47(10)
C23 Rh1 C28 81.54(11)
C24 Rh1 C28 88.79(10)
N1 Rh1 C28 94.98(10)
C27 Rh1 C28 36.54(11)
C1 N1 C9 118.0(2)
C1 N1 Rh1 111.85(18)
C9 N1 Rh1 130.13(15)
C13 N2 C11 111.60(17)
C13 N2 C10 121.41(17)
C11 N2 C10 126.91(17)
C13 N3 C12 110.74(16)
C13 N3 C14 124.65(16)
C12 N3 C14 124.59(16)
N1 C1 C2 124.1(3)
C3 C2 C1 118.7(3)
C2 C3 C4 120.2(2)
C3 C4 C5 122.1(3)
C3 C4 C9 118.9(3)
C5 C4 C9 119.0(3)
C6 C5 C4 121.8(2)
C5 C6 C7 119.6(3)
C8 C7 C6 122.2(3)
C7 C8 C9 119.5(2)
C7 C8 C10 117.4(2)
C9 C8 C10 123.09(19)
N1 C9 C8 122.23(18)
N1 C9 C4 120.0(2)
C8 C9 C4 117.8(2)
N2 C10 C8 111.38(17)
C12 C11 N2 106.10(18)
C11 C12 N3 107.18(18)
N3 C13 N2 104.37(16)
N3 C13 Rh1 139.50(14)
N2 C13 Rh1 116.12(13)
C15 C14 C21 122.61(19)
C15 C14 N3 118.33(18)
C21 C14 N3 119.06(18)
C14 C15 C17 117.0(2)
C14 C15 C16 121.9(2)
C17 C15 C16 121.1(2)
C18 C17 C15 122.2(2)
C20 C18 C17 118.9(2)
C20 C18 C19 120.8(3)
C17 C18 C19 120.3(3)
C18 C20 C21 121.8(2)
C14 C21 C20 117.4(2)
C14 C21 C22 122.3(2)
C20 C21 C22 120.3(2)
C24 C23 C30 125.0(2)
C24 C23 Rh1 71.24(13)
C30 C23 Rh1 110.4(2)
C23 C24 C25 123.7(2)
C23 C24 Rh1 70.35(13)
C25 C24 Rh1 113.56(15)
C24 C25 C26 112.03(19)
C27 C26 C25 112.9(2)
C28 C27 C26 126.1(3)
C28 C27 Rh1 73.06(14)
C26 C27 Rh1 108.42(17)
C27 C28 C29 124.8(3)
C27 C28 Rh1 70.40(15)
C29 C28 Rh1 111.26(19)
C28 C29 C30 113.1(2)
C23 C30 C29 113.5(2)
O1 C32 C31 108.2(5)
O1 C33 C34 108.9(5)
C33 O1 C32 114.7(5)
F1 P1 F4 90.49(12)
F1 P1 F6 91.71(12)
F4 P1 F6 91.14(11)
F1 P1 F3 177.57(13)
F4 P1 F3 90.99(13)
F6 P1 F3 90.18(11)
F1 P1 F2 89.08(12)
F4 P1 F2 179.54(13)
F6 P1 F2 88.69(10)
F3 P1 F2 89.44(12)
F1 P1 F5 89.76(12)
F4 P1 F5 90.54(12)
F6 P1 F5 177.76(12)
F3 P1 F5 88.30(12)
F2 P1 F5 89.64(11)

loop_
_geom_bond_atom_site_label_1
_geom_bond_atom_site_label_2
_geom_bond_distance
Rh1 C13 2.0288(19)
Rh1 C23 2.124(2)
Rh1 C24 2.135(2)
Rh1 N1 2.1677(18)
Rh1 C27 2.183(2)
Rh1 C28 2.217(2)
N1 C1 1.332(3)
N1 C9 1.386(3)
N2 C13 1.357(2)
N2 C11 1.389(3)
N2 C10 1.469(3)
N3 C13 1.355(2)
N3 C12 1.395(2)
N3 C14 1.444(2)
C1 C2 1.416(4)
C2 C3 1.350(5)
C3 C4 1.398(5)
C4 C5 1.421(5)
C4 C9 1.441(3)
C5 C6 1.341(5)
C6 C7 1.394(4)
C7 C8 1.383(3)
C8 C9 1.424(3)
C8 C10 1.501(3)
C11 C12 1.345(3)
C14 C15 1.398(3)
C14 C21 1.399(3)
C15 C17 1.400(3)
C15 C16 1.507(3)
C17 C18 1.383(4)
C18 C20 1.381(4)
C18 C19 1.523(3)
C20 C21 1.399(3)
C21 C22 1.503(4)
C23 C24 1.401(3)
C23 C30 1.513(4)
C24 C25 1.518(3)
C25 C26 1.530(4)
C26 C27 1.508(4)
C27 C28 1.380(4)
C28 C29 1.510(5)
C29 C30 1.543(5)
C31 C32 1.453(9)
C32 O1 1.397(8)
C33 O1 1.372(8)
C33 C34 1.465(9)
F1 P1 1.5783(19)
F2 P1 1.6000(18)
F3 P1 1.5950(19)
F4 P1 1.5831(18)
F5 P1 1.6055(18)
F6 P1 1.5863(16)
